data_1544504
loop_
_publ_author_name
'Tsuchiya, T.'
'Katsumata, T.'
'Ohba, T.'
'Inaguma, Y.'

_publ_section_title
;
 High-pressure synthesis and characterization of a novel perovskite
 PbFe1/2V1/2O3
;
_journal_name_full 'Journal of the Ceramic Society of Japan'
_journal_page_first 102
_journal_page_last 105
_journal_volume 117
_journal_year 2009
_chemical_formula_sum 'Fe0.5 O3 Pb V0.5'
_chemical_name_common PbFe0.5V0.5O3
_space_group_IT_number 99
_space_group_name_H-M_alt 'P 4 m m'
_symmetry_space_group_name_Hall 'P 4 -2'
_symmetry_space_group_name_H-M 'P 4 m m'
_cell_angle_alpha 90
_cell_angle_beta 90
_cell_angle_gamma 90
_cell_formula_units_Z 1
_cell_length_a 3.8034(2)
_cell_length_b 3.8034(2)
_cell_length_c 4.5097(3)
_cell_volume 65.237(7)
_cod_data_source_file PbFe0.5V0.5O3.cif
_cod_data_source_block PbFe0.5V0.5O3
_cod_original_formula_sum 'Pb Fe0.5 V0.5 O3'
_cod_database_code 1544504

loop_
_space_group_symop_operation_xyz
'x, y, z'
'-x, -y, z'
'-y, x, z'
'y, -x, z'
'x, -y, z'
'-x, y, z'
'-y, -x, z'
'y, x, z'

loop_
_atom_site_label
_atom_site_occupancy
_atom_site_fract_x
_atom_site_fract_y
_atom_site_fract_z
_atom_site_adp_type
_atom_site_B_iso_or_equiv
_atom_site_type_symbol
Pb 1.0 0.000000 0.000000 0.000000 Biso 0.580000 Pb
FeV 0.5000 0.500000 0.500000 0.5430(10) Biso 0.010000 Fe
FeV 0.5000 0.500000 0.500000 0.5430(10) Biso 0.010000 V
O1 1.0 0.500000 0.000000 0.650(2) Biso 1.000000 O
O2 1.0 0.500000 0.500000 0.182(4) Biso 1.000000 O
